data_7019802
loop_
_publ_author_name
'Hu, Bing'
'Zou, Guo-Dong'
'Feng, Mei-Ling'
'Huang, Xiao-Ying'

_publ_section_title
;
 Inorganic-organic hybrid compounds based on novel lanthanide-antimony
 oxohalide nanoclusters.
;
_journal_issue 33
_journal_name_full 'Dalton transactions (Cambridge, England : 2003)'
_journal_page_first 9879
_journal_page_last 9881
_journal_paper_doi 10.1039/c2dt30563a
_journal_volume 41
_journal_year 2012
_chemical_formula_moiety '3(C6 H8 N), C30 H24 Fe N6, C14 H9 Cl14 O24 Pr4 Sb12, H2 O'
_chemical_formula_sum 'C62 H59 Cl14 Fe N9 O25 Pr4 Sb12'
_chemical_formula_weight 3906.97
_chemical_name_systematic
;
?
;
_space_group_IT_number 61
_symmetry_cell_setting orthorhombic
_symmetry_space_group_name_Hall '-P 2ac 2ab'
_symmetry_space_group_name_H-M 'P b c a'
_atom_sites_solution_hydrogens geom
_atom_sites_solution_primary direct
_atom_sites_solution_secondary difmap
_audit_creation_method SHELXL-97
_cell_angle_alpha 90.00
_cell_angle_beta 90.00
_cell_angle_gamma 90.00
_cell_formula_units_Z 8
_cell_length_a 29.0009(4)
_cell_length_b 23.0305(3)
_cell_length_c 29.8285(4)
_cell_measurement_reflns_used 16230
_cell_measurement_temperature 295(2)
_cell_measurement_theta_max 29.2348
_cell_measurement_theta_min 2.3375
_cell_volume 19922.6(5)
_computing_cell_refinement 'CrysAlis CCD (Oxford Diffraction, 2006)'
_computing_data_collection 'CrysAlis CCD (Oxford Diffraction, 2006)'
_computing_data_reduction 'CrysAlis RED (Oxford Diffraction, 2006)'
_computing_molecular_graphics 'DIAMOND. Version 3.0. Crystal Impact'
_computing_publication_material 'Windows Word 2003'
_computing_structure_refinement 'SHELXL-97 (Sheldrick, 1997)'
_computing_structure_solution 'SHELXS-97 (Sheldrick, 1990)'
_diffrn_ambient_temperature 295(2)
_diffrn_detector_area_resol_mean 16.2083
_diffrn_measured_fraction_theta_full 0.991
_diffrn_measured_fraction_theta_max 0.991
_diffrn_measurement_device_type 'Xcalibur, Eos'
_diffrn_measurement_method '\w scans'
_diffrn_radiation_monochromator graphite
_diffrn_radiation_source 'fine-focus sealed tube'
_diffrn_radiation_type MoK\a
_diffrn_radiation_wavelength 0.71073
_diffrn_reflns_av_R_equivalents 0.0383
_diffrn_reflns_av_sigmaI/netI 0.0564
_diffrn_reflns_limit_h_max 37
_diffrn_reflns_limit_h_min -34
_diffrn_reflns_limit_k_max 18
_diffrn_reflns_limit_k_min -29
_diffrn_reflns_limit_l_max 38
_diffrn_reflns_limit_l_min -21
_diffrn_reflns_number 54409
_diffrn_reflns_theta_full 27.00
_diffrn_reflns_theta_max 27.00
_diffrn_reflns_theta_min 2.34
_exptl_absorpt_coefficient_mu 5.692
_exptl_absorpt_correction_T_max 1.00000
_exptl_absorpt_correction_T_min 0.37132
_exptl_absorpt_correction_type multi-scan
_exptl_absorpt_process_details 'CrysAlis CCD; Oxford, 2006'
_exptl_crystal_colour 'dark red'
_exptl_crystal_density_diffrn 2.605
_exptl_crystal_density_method 'not measured'
_exptl_crystal_description block
_exptl_crystal_F_000 14448
_exptl_crystal_size_max 0.64
_exptl_crystal_size_mid 0.51
_exptl_crystal_size_min 0.27
_refine_diff_density_max 1.693
_refine_diff_density_min -1.407
_refine_diff_density_rms 0.230
_refine_ls_extinction_method none
_refine_ls_goodness_of_fit_ref 1.045
_refine_ls_hydrogen_treatment constr
_refine_ls_matrix_type full
_refine_ls_number_parameters 1219
_refine_ls_number_reflns 21551
_refine_ls_number_restraints 1219
_refine_ls_restrained_S_all 1.021
_refine_ls_R_factor_all 0.0751
_refine_ls_R_factor_gt 0.0474
_refine_ls_shift/su_max 0.001
_refine_ls_shift/su_mean 0.000
_refine_ls_structure_factor_coef Fsqd
_refine_ls_weighting_details 'calc w=1/[\s^2^(Fo^2^)+(0.1000P)^2^+4.0000P] where P=(Fo^2^+2Fc^2^)/3'
_refine_ls_weighting_scheme calc
_refine_ls_wR_factor_gt 0.1371
_refine_ls_wR_factor_ref 0.1615
_reflns_number_gt 16265
_reflns_number_total 21551
_reflns_threshold_expression >2sigma(I)
_cod_data_source_file c2dt30563a.txt
_cod_data_source_block x2
_cod_depositor_comments
;
The following automatic conversions were performed:

'_symmetry_cell_setting' value 'Orthorhombic' changed to
'orthorhombic' according to
/home/saulius/struct/CIF-dictionaries/cif_core.dic dictionary named
'cif_core.dic' version 2.4.1 from 2010-06-29.

Automatic conversion script
Id: cif_fix_values 1891 2012-01-12 08:04:46Z andrius 
;
_cod_original_sg_symbol_Hall '-P 2ac 2ab '
_cod_original_sg_symbol_H-M 'P b c a '
_cod_database_code 7019802

loop_
_symmetry_equiv_pos_as_xyz
'x, y, z'
'-x+1/2, -y, z+1/2'
'x+1/2, -y+1/2, -z'
'-x, y+1/2, -z+1/2'
'-x, -y, -z'
'x-1/2, y, -z-1/2'
'-x-1/2, y-1/2, z'
'x, -y-1/2, z-1/2'

loop_
_atom_site_label
_atom_site_type_symbol
_atom_site_fract_x
_atom_site_fract_y
_atom_site_fract_z
_atom_site_U_iso_or_equiv
_atom_site_adp_type
_atom_site_occupancy
_atom_site_symmetry_multiplicity
_atom_site_calc_flag
_atom_site_refinement_flags
_atom_site_disorder_assembly
_atom_site_disorder_group
Pr1 Pr 0.228637(16) 0.15824(2) 0.333482(17) 0.02103(12) Uani 1 1 d . . .
Pr2 Pr 0.268364(18) 0.18853(2) 0.488404(17) 0.02256(12) Uani 1 1 d . . .
Pr3 Pr 0.305947(17) 0.33169(2) 0.374728(17) 0.02217(12) Uani 1 1 d . . .
Pr4 Pr 0.144705(18) 0.30062(2) 0.419132(17) 0.02412(12) Uani 1 1 d . . .
Sb1 Sb 0.13808(2) 0.26324(3) 0.29875(2) 0.02412(14) Uani 1 1 d . . .
Sb2 Sb 0.11125(2) 0.15264(3) 0.38311(2) 0.02448(14) Uani 1 1 d . . .
Sb3 Sb 0.20292(2) 0.07142(2) 0.43535(2) 0.02322(14) Uani 1 1 d . . .
Sb4 Sb 0.32289(2) 0.09514(2) 0.40357(2) 0.02500(14) Uani 1 1 d . . .
Sb5 Sb 0.34879(2) 0.20213(3) 0.31785(2) 0.02431(14) Uani 1 1 d . . .
Sb6 Sb 0.25717(2) 0.28627(3) 0.26559(2) 0.02505(14) Uani 1 1 d . . .
Sb7 Sb 0.19663(2) 0.39540(2) 0.32945(2) 0.02447(14) Uani 1 1 d . . .
Sb8 Sb 0.13990(2) 0.18003(3) 0.49915(2) 0.02494(14) Uani 1 1 d . . .
Sb9 Sb 0.38142(2) 0.22790(3) 0.43410(2) 0.02534(14) Uani 1 1 d . . .
Sb10 Sb 0.31952(2) 0.33567(3) 0.49879(2) 0.02497(14) Uani 1 1 d . . .
Sb11 Sb 0.22934(2) 0.42176(2) 0.44766(2) 0.02531(15) Uani 1 1 d . . .
Sb12 Sb 0.20022(2) 0.31343(3) 0.52960(2) 0.02571(15) Uani 1 1 d . . .
Cl1 Cl 0.23597(7) 0.24786(9) 0.40445(7) 0.0210(4) Uani 1 1 d . . .
Cl2 Cl 0.27704(9) 0.14911(13) 0.24682(9) 0.0402(6) Uani 1 1 d . . .
Cl3 Cl 0.25004(9) 0.02802(10) 0.33874(10) 0.0408(6) Uani 1 1 d . . .
Cl4 Cl 0.28439(10) 0.06727(10) 0.50806(10) 0.0414(6) Uani 1 1 d . . .
Cl5 Cl 0.21662(11) 0.18760(13) 0.57488(9) 0.0444(7) Uani 1 1 d . . .
Cl6 Cl 0.39278(9) 0.36544(12) 0.41828(9) 0.0405(6) Uani 1 1 d . . .
Cl7 Cl 0.36097(10) 0.33376(12) 0.29002(10) 0.0453(7) Uani 1 1 d . . .
Cl8 Cl 0.12838(10) 0.42616(11) 0.40779(9) 0.0412(6) Uani 1 1 d . . .
Cl9 Cl 0.08632(13) 0.31024(16) 0.49629(12) 0.0654(10) Uani 1 1 d . . .
Cl10 Cl 0.05967(9) 0.27855(13) 0.37289(11) 0.0478(7) Uani 1 1 d . . .
Cl11 Cl 0.41622(10) 0.12807(14) 0.37290(11) 0.0523(8) Uani 1 1 d . . .
Cl12 Cl 0.25714(11) 0.41899(11) 0.54567(9) 0.0445(7) Uani 1 1 d . . .
Cl13 Cl 0.17234(12) 0.35889(14) 0.23678(10) 0.0529(8) Uani 1 1 d . . .
Cl14 Cl 0.09827(10) 0.07017(12) 0.45585(9) 0.0432(6) Uani 1 1 d . . .
O1 O 0.2028(2) 0.2409(3) 0.2857(2) 0.0240(13) Uani 1 1 d . . .
O2 O 0.1493(2) 0.2119(2) 0.3516(2) 0.0240(13) Uani 1 1 d . . .
O3 O 0.1712(2) 0.1119(3) 0.3855(2) 0.0260(14) Uani 1 1 d . . .
O4 O 0.2570(2) 0.1188(3) 0.4166(2) 0.0248(14) Uani 1 1 d . . .
O5 O 0.3115(2) 0.1420(3) 0.3488(2) 0.0247(13) Uani 1 1 d . . .
O6 O 0.2885(2) 0.2445(3) 0.3163(2) 0.0239(13) Uani 1 1 d . . .
O7 O 0.2518(2) 0.3502(3) 0.3104(2) 0.0255(14) Uani 1 1 d . . .
O8 O 0.1599(2) 0.3256(3) 0.3424(2) 0.0243(14) Uani 1 1 d . . .
O9 O 0.1210(2) 0.1999(2) 0.4367(2) 0.0230(13) Uani 1 1 d . . .
O10 O 0.1937(2) 0.1340(3) 0.4793(2) 0.0245(14) Uani 1 1 d . . .
O11 O 0.3380(2) 0.1614(2) 0.4434(2) 0.0258(14) Uani 1 1 d . . .
O12 O 0.3571(2) 0.2472(3) 0.3731(2) 0.0239(13) Uani 1 1 d . . .
O13 O 0.3265(2) 0.2728(3) 0.4540(2) 0.0223(13) Uani 1 1 d . . .
O14 O 0.2285(2) 0.3840(3) 0.3881(2) 0.0257(14) Uani 1 1 d . . .
O15 O 0.1810(2) 0.2483(3) 0.4896(2) 0.0261(14) Uani 1 1 d . . .
O16 O 0.2883(2) 0.3782(3) 0.4499(2) 0.0268(14) Uani 1 1 d . . .
O17 O 0.1926(2) 0.3571(3) 0.4724(2) 0.0271(14) Uani 1 1 d . . .
O18 O 0.2640(2) 0.2898(3) 0.5161(2) 0.0228(13) Uani 1 1 d . . .
O19 O 0.3242(3) 0.4371(3) 0.3589(3) 0.051(2) Uani 1 1 d . . .
H19 H 0.3019 0.4604 0.3548 0.076 Uiso 1 1 d R . .
O20 O 0.3294(3) 0.1987(3) 0.5395(2) 0.0403(18) Uani 1 1 d . . .
O21 O 0.3973(3) 0.2361(5) 0.5228(3) 0.083(4) Uani 1 1 d . . .
O22 O 0.4521(3) 0.0712(4) 0.6838(3) 0.056(3) Uani 1 1 d . . .
O23 O 0.3251(3) -0.1087(3) 0.7860(3) 0.0409(18) Uani 1 1 d . . .
O24 O 0.3814(3) -0.1663(4) 0.7640(4) 0.073(3) Uani 1 1 d . . .
C1 C 0.3716(4) 0.2042(5) 0.5464(3) 0.034(2) Uani 1 1 d . . .
C2 C 0.3919(3) 0.1697(4) 0.5839(3) 0.028(2) Uani 1 1 d . . .
C3 C 0.4352(4) 0.1823(5) 0.6021(4) 0.041(3) Uani 1 1 d . . .
H3 H 0.4518 0.2136 0.5907 0.049 Uiso 1 1 calc R . .
C4 C 0.4535(4) 0.1508(4) 0.6352(4) 0.036(2) Uani 1 1 d . . .
H4 H 0.4819 0.1609 0.6472 0.044 Uiso 1 1 calc R . .
C5 C 0.4299(3) 0.1033(4) 0.6515(4) 0.035(2) Uani 1 1 d . . .
C6 C 0.3872(4) 0.0883(5) 0.6329(4) 0.047(3) Uani 1 1 d . . .
H6 H 0.3717 0.0553 0.6427 0.056 Uiso 1 1 calc R . .
C7 C 0.3685(4) 0.1220(5) 0.6006(4) 0.046(3) Uani 1 1 d . . .
H7 H 0.3394 0.1130 0.5894 0.055 Uiso 1 1 calc R . .
C8 C 0.4279(4) 0.0238(5) 0.7030(4) 0.044(3) Uani 1 1 d . . .
C9 C 0.3926(4) 0.0343(5) 0.7323(4) 0.047(3) Uani 1 1 d . . .
H9 H 0.3831 0.0721 0.7384 0.056 Uiso 1 1 calc R . .
C10 C 0.3714(4) -0.0120(4) 0.7526(4) 0.037(2) Uani 1 1 d . . .
H10 H 0.3471 -0.0058 0.7723 0.045 Uiso 1 1 calc R . .
C11 C 0.3863(3) -0.0687(4) 0.7438(3) 0.027(2) Uani 1 1 d . . .
C12 C 0.4219(4) -0.0770(5) 0.7148(4) 0.039(3) Uani 1 1 d . . .
H12 H 0.4322 -0.1144 0.7088 0.047 Uiso 1 1 calc R . .
C13 C 0.4429(4) -0.0305(5) 0.6945(4) 0.043(3) Uani 1 1 d . . .
H13 H 0.4673 -0.0364 0.6748 0.052 Uiso 1 1 calc R . .
C14 C 0.3633(3) -0.1187(4) 0.7666(3) 0.029(2) Uani 1 1 d . . .
Fe1 Fe 0.43059(4) 0.40702(6) 0.65873(4) 0.0244(3) Uani 1 1 d . . .
N1 N 0.4513(3) 0.3765(4) 0.6001(3) 0.0325(19) Uani 1 1 d . . .
N2 N 0.3987(3) 0.4646(4) 0.6210(3) 0.037(2) Uani 1 1 d . . .
N3 N 0.4833(3) 0.4611(3) 0.6635(2) 0.0277(17) Uani 1 1 d . . .
N4 N 0.4138(3) 0.4456(4) 0.7150(3) 0.0288(18) Uani 1 1 d . . .
N5 N 0.4576(3) 0.3436(3) 0.6941(3) 0.0247(16) Uani 1 1 d . . .
N6 N 0.3782(3) 0.3516(4) 0.6566(3) 0.0299(18) Uani 1 1 d . . .
C15 C 0.4799(4) 0.3335(4) 0.5931(4) 0.036(2) Uani 1 1 d . . .
H15 H 0.4906 0.3121 0.6174 0.043 Uiso 1 1 calc R . .
C16 C 0.4948(4) 0.3190(6) 0.5502(4) 0.049(3) Uani 1 1 d . . .
H16 H 0.5168 0.2901 0.5463 0.059 Uiso 1 1 calc R . .
C17 C 0.4772(5) 0.3468(6) 0.5140(4) 0.058(4) Uani 1 1 d . . .
H17 H 0.4856 0.3356 0.4852 0.070 Uiso 1 1 calc R . .
C18 C 0.4466(5) 0.3921(6) 0.5203(3) 0.049(3) Uani 1 1 d . . .
H18 H 0.4351 0.4127 0.4959 0.059 Uiso 1 1 calc R . .
C19 C 0.4333(4) 0.4063(5) 0.5638(3) 0.036(3) Uani 1 1 d . . .
C20 C 0.4021(3) 0.4539(5) 0.5758(4) 0.037(2) Uani 1 1 d . . .
C21 C 0.3770(5) 0.4855(6) 0.5450(5) 0.061(4) Uani 1 1 d . . .
H21 H 0.3788 0.4772 0.5146 0.073 Uiso 1 1 calc R . .
C22 C 0.3485(5) 0.5310(7) 0.5610(5) 0.071(5) Uani 1 1 d . . .
H22 H 0.3311 0.5527 0.5409 0.085 Uiso 1 1 calc R . .
C23 C 0.3464(4) 0.5432(6) 0.6059(5) 0.059(4) Uani 1 1 d . . .
H23 H 0.3282 0.5734 0.6166 0.070 Uiso 1 1 calc R . .
C24 C 0.3727(4) 0.5086(5) 0.6354(4) 0.048(3) Uani 1 1 d . . .
H24 H 0.3718 0.5167 0.6659 0.057 Uiso 1 1 calc R . .
C25 C 0.5162(4) 0.4707(5) 0.6329(3) 0.035(2) Uani 1 1 d . . .
H25 H 0.5173 0.4460 0.6082 0.043 Uiso 1 1 calc R . .
C26 C 0.5484(4) 0.5139(5) 0.6351(4) 0.042(3) Uani 1 1 d . . .
H26 H 0.5714 0.5177 0.6136 0.050 Uiso 1 1 calc R . .
C27 C 0.5451(4) 0.5516(5) 0.6710(4) 0.046(3) Uani 1 1 d . . .
H27 H 0.5653 0.5828 0.6735 0.055 Uiso 1 1 calc R . .
C28 C 0.5119(4) 0.5430(5) 0.7030(4) 0.039(3) Uani 1 1 d . . .
H28 H 0.5102 0.5675 0.7277 0.047 Uiso 1 1 calc R . .
C29 C 0.4813(3) 0.4985(4) 0.6984(3) 0.031(2) Uani 1 1 d . . .
C30 C 0.4431(3) 0.4860(5) 0.7300(3) 0.031(2) Uani 1 1 d . . .
C31 C 0.4371(4) 0.5148(5) 0.7710(3) 0.041(3) Uani 1 1 d . . .
H31 H 0.4578 0.5431 0.7804 0.049 Uiso 1 1 calc R . .
C32 C 0.3994(4) 0.5000(5) 0.7971(4) 0.043(3) Uani 1 1 d . . .
H32 H 0.3953 0.5164 0.8253 0.051 Uiso 1 1 calc R . .
C33 C 0.3684(4) 0.4608(5) 0.7807(4) 0.046(3) Uani 1 1 d . . .
H33 H 0.3417 0.4525 0.7968 0.055 Uiso 1 1 calc R . .
C34 C 0.3763(3) 0.4338(5) 0.7405(4) 0.035(2) Uani 1 1 d . . .
H34 H 0.3552 0.4064 0.7304 0.042 Uiso 1 1 calc R . .
C35 C 0.4983(3) 0.3425(5) 0.7145(3) 0.037(2) Uani 1 1 d . . .
H35 H 0.5180 0.3741 0.7112 0.045 Uiso 1 1 calc R . .
C36 C 0.5124(4) 0.2964(5) 0.7403(4) 0.044(3) Uani 1 1 d . . .
H36 H 0.5417 0.2969 0.7530 0.052 Uiso 1 1 calc R . .
C37 C 0.4851(4) 0.2512(5) 0.7475(4) 0.050(3) Uani 1 1 d . . .
H37 H 0.4942 0.2211 0.7663 0.060 Uiso 1 1 calc R . .
C38 C 0.4425(4) 0.2501(5) 0.7262(4) 0.044(3) Uani 1 1 d . . .
H38 H 0.4228 0.2186 0.7299 0.053 Uiso 1 1 calc R . .
C39 C 0.4299(3) 0.2961(4) 0.6995(3) 0.029(2) Uani 1 1 d . . .
C40 C 0.3855(3) 0.3000(4) 0.6767(3) 0.029(2) Uani 1 1 d . . .
C41 C 0.3550(4) 0.2545(4) 0.6729(4) 0.038(3) Uani 1 1 d . . .
H41 H 0.3612 0.2195 0.6874 0.046 Uiso 1 1 calc R . .
C42 C 0.3152(4) 0.2606(6) 0.6476(4) 0.049(3) Uani 1 1 d . . .
H42 H 0.2946 0.2301 0.6439 0.059 Uiso 1 1 calc R . .
C43 C 0.3079(4) 0.3134(6) 0.6285(4) 0.049(3) Uani 1 1 d . . .
H43 H 0.2814 0.3192 0.6116 0.059 Uiso 1 1 calc R . .
C44 C 0.3378(4) 0.3573(5) 0.6335(4) 0.038(2) Uani 1 1 d . . .
H44 H 0.3308 0.3930 0.6206 0.046 Uiso 1 1 calc R . .
N7 N 0.2158(5) 0.0008(6) 0.1298(5) 0.083(3) Uani 1 1 d U . .
H7A H 0.2046 0.0094 0.1039 0.100 Uiso 1 1 calc R . .
C45 C 0.2333(6) -0.0508(9) 0.1360(6) 0.086(3) Uani 1 1 d U . .
H45A H 0.2355 -0.0765 0.1120 0.103 Uiso 1 1 calc R . .
C46 C 0.2481(6) -0.0669(9) 0.1769(6) 0.090(3) Uani 1 1 d U . .
H46 H 0.2584 -0.1044 0.1827 0.108 Uiso 1 1 calc R . .
C47 C 0.2470(6) -0.0244(9) 0.2098(6) 0.091(3) Uani 1 1 d U . .
H47 H 0.2587 -0.0334 0.2380 0.110 Uiso 1 1 calc R . .
C48 C 0.2300(6) 0.0290(9) 0.2028(6) 0.085(3) Uani 1 1 d U . .
H48 H 0.2293 0.0557 0.2262 0.102 Uiso 1 1 calc R . .
C49 C 0.2149(6) 0.0431(9) 0.1643(6) 0.083(3) Uani 1 1 d U . .
C50 C 0.1953(6) 0.0995(8) 0.1560(6) 0.089(4) Uani 1 1 d U . .
H50A H 0.1893 0.1186 0.1840 0.133 Uiso 1 1 calc R . .
H50B H 0.1670 0.0953 0.1396 0.133 Uiso 1 1 calc R . .
H50C H 0.2166 0.1223 0.1387 0.133 Uiso 1 1 calc R . .
N8 N 0.4756(7) 0.0658(9) 0.5398(7) 0.109(4) Uani 0.50 1 d PGU A 1
H8A H 0.4712 0.0988 0.5269 0.131 Uiso 0.50 1 calc PR A 1
C51 C 0.5128(7) 0.0583(12) 0.5685(8) 0.110(4) Uani 0.50 1 d PGU A 1
H51A H 0.5330 0.0889 0.5738 0.132 Uiso 0.50 1 calc PR A 1
C52 C 0.5198(7) 0.0051(13) 0.5894(7) 0.110(4) Uani 0.50 1 d PGU A 1
H52A H 0.5447 0.0001 0.6086 0.132 Uiso 0.50 1 calc PR A 1
C53 C 0.4896(9) -0.0406(11) 0.5815(8) 0.110(4) Uani 0.50 1 d PGU A 1
H53A H 0.4943 -0.0763 0.5954 0.132 Uiso 0.50 1 calc PR A 1
C54 C 0.4524(8) -0.0331(9) 0.5527(8) 0.110(4) Uani 0.50 1 d PGU A 1
H54A H 0.4322 -0.0637 0.5474 0.132 Uiso 0.50 1 calc PR A 1
C55 C 0.4454(5) 0.0201(9) 0.5319(6) 0.109(4) Uani 0.50 1 d PGDU A 1
C56 C 0.4095(8) 0.0478(14) 0.4951(8) 0.109(5) Uani 0.50 1 d PGDU A 1
H56A H 0.4172 0.0877 0.4899 0.163 Uiso 0.50 1 calc PR A 1
H56B H 0.3786 0.0452 0.5065 0.163 Uiso 0.50 1 calc PR A 1
H56C H 0.4117 0.0266 0.4675 0.163 Uiso 0.50 1 calc PR A 1
O25 O 0.4784(8) 0.1748(13) 0.4974(8) 0.109(4) Uani 0.50 1 d PU B 1
H25A H 0.4741 0.2035 0.5148 0.163 Uiso 0.50 1 d PR B 1
H25B H 0.5003 0.1521 0.5046 0.163 Uiso 0.50 1 d PR B 1
N9 N 0.0478(11) 0.2369(11) 0.1323(13) 0.126(4) Uani 0.50 1 d PGU C 1
H9A H 0.0462 0.1999 0.1363 0.151 Uiso 0.50 1 calc PR C 1
C57 C 0.0094(9) 0.2673(12) 0.1173(12) 0.126(4) Uani 0.50 1 d PGU C 1
H57A H -0.0181 0.2477 0.1115 0.151 Uiso 0.50 1 calc PR C 1
C58 C 0.0119(10) 0.3270(12) 0.1109(10) 0.126(4) Uani 0.50 1 d PGU C 1
H58A H -0.0138 0.3473 0.1008 0.152 Uiso 0.50 1 calc PR C 1
C59 C 0.0529(12) 0.3562(11) 0.1195(11) 0.126(4) Uani 0.50 1 d PGU C 1
H59A H 0.0546 0.3962 0.1153 0.152 Uiso 0.50 1 calc PR C 1
C60 C 0.0913(10) 0.3258(14) 0.1346(13) 0.126(4) Uani 0.50 1 d PGU C 1
H60A H 0.1187 0.3454 0.1404 0.151 Uiso 0.50 1 calc PR C 1
C61 C 0.0887(9) 0.2661(13) 0.1410(13) 0.125(4) Uani 0.50 1 d PGU C 1
C62 C 0.1348(12) 0.241(2) 0.158(2) 0.126(5) Uani 0.50 1 d PGU C 1
H62A H 0.1571 0.2714 0.1612 0.189 Uiso 0.50 1 calc PR C 1
H62B H 0.1460 0.2121 0.1378 0.189 Uiso 0.50 1 calc PR C 1
H62C H 0.1300 0.2232 0.1872 0.189 Uiso 0.50 1 calc PR C 1
N8B N 0.4618(7) -0.0184(9) 0.5644(7) 0.110(4) Uani 0.50 1 d PGU D 2
H8BA H 0.4568 -0.0514 0.5769 0.132 Uiso 0.50 1 calc PR D 2
C51B C 0.5031(7) 0.0107(13) 0.5720(8) 0.110(4) Uani 0.50 1 d PGU D 2
H51B H 0.5253 -0.0056 0.5906 0.132 Uiso 0.50 1 calc PR D 2
C52B C 0.5112(7) 0.0641(13) 0.5518(8) 0.110(4) Uani 0.50 1 d PGU D 2
H52B H 0.5388 0.0836 0.5568 0.132 Uiso 0.50 1 calc PR D 2
C53B C 0.4779(9) 0.0885(10) 0.5239(9) 0.110(4) Uani 0.50 1 d PGU D 2
H53B H 0.4833 0.1242 0.5104 0.132 Uiso 0.50 1 calc PR D 2
C54B C 0.4367(7) 0.0594(10) 0.5163(7) 0.110(4) Uani 0.50 1 d PGU D 2
H54B H 0.4144 0.0757 0.4977 0.132 Uiso 0.50 1 calc PR D 2
C55B C 0.4286(6) 0.0060(9) 0.5366(6) 0.110(4) Uani 0.50 1 d PGU D 2
C56B C 0.3841(7) -0.0268(13) 0.5327(10) 0.114(5) Uani 0.50 1 d PGU D 2
H56D H 0.3636 -0.0065 0.5128 0.171 Uiso 0.50 1 calc PR D 2
H56E H 0.3700 -0.0300 0.5617 0.171 Uiso 0.50 1 calc PR D 2
H56F H 0.3900 -0.0649 0.5210 0.171 Uiso 0.50 1 calc PR D 2
O25B O 0.0809(9) 0.1200(12) 0.0908(10) 0.127(5) Uani 0.50 1 d PU E 2
H25C H 0.0824 0.1387 0.0662 0.191 Uiso 0.50 1 d PR E 2
H25D H 0.0923 0.1450 0.1086 0.191 Uiso 0.50 1 d PR E 2
N9B N 0.0541(11) 0.2186(11) 0.1381(13) 0.126(4) Uani 0.50 1 d PGU F 2
H9B H 0.0588 0.1817 0.1383 0.151 Uiso 0.50 1 calc PR F 2
C57B C 0.0099(10) 0.2402(12) 0.1311(12) 0.126(4) Uani 0.50 1 d PGU F 2
H57B H -0.0146 0.2148 0.1266 0.151 Uiso 0.50 1 calc PR F 2
C58B C 0.0024(10) 0.2998(13) 0.1307(11) 0.126(4) Uani 0.50 1 d PGU F 2
H58B H -0.0271 0.3143 0.1260 0.151 Uiso 0.50 1 calc PR F 2
C59B C 0.0390(12) 0.3378(11) 0.1374(11) 0.127(4) Uani 0.50 1 d PGU F 2
H59B H 0.0340 0.3776 0.1371 0.152 Uiso 0.50 1 calc PR F 2
C60B C 0.0832(11) 0.3161(13) 0.1444(12) 0.126(4) Uani 0.50 1 d PGU F 2
H60B H 0.1077 0.3415 0.1488 0.151 Uiso 0.50 1 calc PR F 2
C61B C 0.0907(9) 0.2565(14) 0.1447(13) 0.125(4) Uani 0.50 1 d PGU F 2
C62B C 0.1272(11) 0.227(2) 0.1526(19) 0.125(5) Uani 0.50 1 d PGU F 2
H62D H 0.1527 0.2530 0.1573 0.188 Uiso 0.50 1 calc PR F 2
H62E H 0.1336 0.2023 0.1275 0.188 Uiso 0.50 1 calc PR F 2
H62F H 0.1227 0.2039 0.1790 0.188 Uiso 0.50 1 calc PR F 2

loop_
_atom_site_aniso_label
_atom_site_aniso_U_11
_atom_site_aniso_U_22
_atom_site_aniso_U_33
_atom_site_aniso_U_23
_atom_site_aniso_U_13
_atom_site_aniso_U_12
Pr1 0.0186(2) 0.0195(2) 0.0250(3) -0.0007(2) 0.00016(19) 0.0003(2)
Pr2 0.0246(3) 0.0188(2) 0.0243(3) 0.0008(2) -0.0027(2) -0.0015(2)
Pr3 0.0229(3) 0.0180(2) 0.0257(3) 0.0012(2) 0.00002(19) 0.0002(2)
Pr4 0.0238(3) 0.0212(2) 0.0273(3) 0.0005(2) -0.0005(2) 0.0024(2)
Sb1 0.0213(3) 0.0232(3) 0.0278(3) 0.0012(3) -0.0060(2) 0.0010(3)
Sb2 0.0174(3) 0.0246(3) 0.0315(3) -0.0018(3) -0.0018(2) -0.0042(3)
Sb3 0.0270(3) 0.0136(3) 0.0291(3) 0.0026(2) -0.0001(2) -0.0015(2)
Sb4 0.0247(3) 0.0168(3) 0.0334(3) 0.0014(3) -0.0010(3) 0.0048(3)
Sb5 0.0203(3) 0.0246(3) 0.0280(3) -0.0013(3) 0.0067(2) 0.0004(3)
Sb6 0.0283(3) 0.0270(3) 0.0199(3) 0.0032(3) 0.0023(2) -0.0011(3)
Sb7 0.0274(3) 0.0166(3) 0.0294(3) 0.0053(2) -0.0040(3) 0.0015(3)
Sb8 0.0245(3) 0.0250(3) 0.0253(3) 0.0025(3) 0.0067(2) -0.0020(3)
Sb9 0.0176(3) 0.0259(3) 0.0326(3) 0.0033(3) -0.0033(2) -0.0003(3)
Sb10 0.0275(3) 0.0225(3) 0.0249(3) -0.0018(3) -0.0055(2) -0.0056(3)
Sb11 0.0316(3) 0.0136(3) 0.0308(3) -0.0032(2) 0.0013(3) 0.0000(3)
Sb12 0.0309(3) 0.0244(3) 0.0218(3) -0.0035(3) 0.0045(2) 0.0003(3)
Cl1 0.0217(10) 0.0176(9) 0.0236(10) 0.0013(8) -0.0008(8) 0.0020(9)
Cl2 0.0391(14) 0.0522(15) 0.0293(12) -0.0067(12) 0.0076(11) 0.0080(13)
Cl3 0.0351(14) 0.0211(10) 0.0662(18) -0.0035(12) 0.0044(13) 0.0001(11)
Cl4 0.0505(16) 0.0228(11) 0.0508(16) 0.0087(11) -0.0091(13) 0.0021(12)
Cl5 0.0544(17) 0.0507(16) 0.0281(12) 0.0050(12) 0.0051(12) -0.0059(15)
Cl6 0.0297(13) 0.0460(14) 0.0457(14) 0.0025(13) -0.0060(11) -0.0120(12)
Cl7 0.0447(16) 0.0419(14) 0.0493(16) 0.0002(13) 0.0192(13) -0.0050(13)
Cl8 0.0466(16) 0.0287(12) 0.0482(15) 0.0017(12) -0.0002(13) 0.0148(12)
Cl9 0.059(2) 0.071(2) 0.066(2) -0.0117(19) 0.0308(17) 0.0031(18)
Cl10 0.0212(12) 0.0554(16) 0.0669(19) 0.0108(15) -0.0073(12) 0.0075(13)
Cl11 0.0283(14) 0.0526(16) 0.076(2) -0.0129(16) 0.0034(13) 0.0085(14)
Cl12 0.0663(19) 0.0311(12) 0.0362(14) -0.0112(11) -0.0013(13) 0.0000(14)
Cl13 0.064(2) 0.0549(17) 0.0394(15) 0.0160(14) -0.0174(14) -0.0064(16)
Cl14 0.0409(15) 0.0430(14) 0.0455(15) 0.0124(13) -0.0049(12) -0.0188(13)
O1 0.022(3) 0.021(3) 0.030(3) 0.004(3) 0.001(3) -0.003(3)
O2 0.023(3) 0.020(3) 0.029(3) 0.006(3) -0.005(3) -0.003(3)
O3 0.022(3) 0.024(3) 0.032(3) 0.002(3) 0.002(3) 0.002(3)
O4 0.019(3) 0.020(3) 0.036(4) 0.004(3) 0.005(3) -0.003(3)
O5 0.025(3) 0.020(3) 0.030(3) 0.001(3) 0.001(3) -0.004(3)
O6 0.021(3) 0.026(3) 0.025(3) 0.006(3) -0.001(3) 0.006(3)
O7 0.018(3) 0.020(3) 0.038(4) 0.006(3) 0.002(3) -0.004(3)
O8 0.026(3) 0.018(3) 0.029(3) 0.000(3) 0.002(3) 0.002(3)
O9 0.024(3) 0.018(3) 0.026(3) -0.006(3) 0.000(3) 0.005(3)
O10 0.026(3) 0.021(3) 0.027(3) -0.004(3) -0.007(3) 0.000(3)
O11 0.029(3) 0.017(3) 0.031(4) 0.002(3) 0.000(3) -0.003(3)
O12 0.020(3) 0.025(3) 0.027(3) -0.003(3) 0.000(2) 0.003(3)
O13 0.022(3) 0.022(3) 0.022(3) -0.005(3) 0.000(2) -0.003(3)
O14 0.026(3) 0.021(3) 0.030(3) -0.006(3) -0.005(3) 0.005(3)
O15 0.030(3) 0.021(3) 0.027(3) 0.007(3) 0.002(3) -0.002(3)
O16 0.034(4) 0.017(3) 0.029(3) 0.000(3) -0.002(3) 0.006(3)
O17 0.032(4) 0.023(3) 0.027(3) 0.004(3) -0.002(3) -0.002(3)
O18 0.023(3) 0.021(3) 0.024(3) 0.002(3) -0.001(3) -0.004(3)
O19 0.043(5) 0.025(3) 0.084(6) 0.012(4) -0.007(4) 0.001(4)
O20 0.040(4) 0.046(4) 0.035(4) 0.008(4) -0.013(3) 0.005(4)
O21 0.063(6) 0.106(8) 0.079(7) 0.065(7) -0.033(5) -0.037(6)
O22 0.041(5) 0.059(5) 0.070(6) 0.048(5) -0.028(4) -0.027(4)
O23 0.040(4) 0.037(4) 0.046(4) 0.010(4) 0.015(3) 0.009(4)
O24 0.052(6) 0.043(5) 0.125(9) 0.047(6) 0.040(6) 0.017(4)
C1 0.044(6) 0.036(5) 0.022(5) 0.006(4) -0.009(4) -0.003(5)
C2 0.028(5) 0.028(5) 0.028(5) 0.007(4) -0.010(4) -0.007(4)
C3 0.037(6) 0.032(5) 0.054(7) 0.012(5) -0.016(5) -0.013(5)
C4 0.026(5) 0.034(5) 0.048(6) 0.010(5) -0.005(5) -0.012(5)
C5 0.024(5) 0.032(5) 0.050(6) 0.012(5) -0.016(5) -0.006(5)
C6 0.039(6) 0.042(6) 0.060(8) 0.030(6) -0.020(5) -0.024(6)
C7 0.034(6) 0.056(7) 0.047(6) 0.024(6) -0.011(5) -0.030(6)
C8 0.046(7) 0.036(6) 0.050(7) 0.024(5) -0.015(6) -0.013(6)
C9 0.045(7) 0.032(5) 0.063(8) 0.000(6) -0.004(6) -0.001(6)
C10 0.036(6) 0.035(5) 0.041(6) 0.004(5) 0.000(5) -0.009(5)
C11 0.020(5) 0.027(5) 0.032(5) 0.016(4) 0.000(4) 0.000(4)
C12 0.035(6) 0.033(5) 0.049(6) 0.009(5) 0.002(5) 0.001(5)
C13 0.038(6) 0.052(7) 0.040(6) 0.016(6) 0.002(5) -0.015(6)
C14 0.028(5) 0.026(5) 0.032(5) -0.003(4) -0.002(4) -0.003(4)
Fe1 0.0204(6) 0.0296(7) 0.0233(6) 0.0047(6) -0.0005(5) -0.0044(6)
N1 0.030(4) 0.039(5) 0.029(4) 0.003(4) 0.000(3) -0.010(4)
N2 0.030(5) 0.033(4) 0.047(5) 0.009(4) -0.012(4) -0.005(4)
N3 0.023(4) 0.035(4) 0.025(4) -0.001(4) -0.002(3) -0.010(4)
N4 0.017(4) 0.039(4) 0.030(4) 0.000(4) 0.002(3) -0.001(4)
N5 0.019(4) 0.029(4) 0.026(4) 0.000(3) -0.002(3) -0.007(3)
N6 0.022(4) 0.041(5) 0.027(4) 0.004(4) 0.000(3) -0.010(4)
C15 0.030(5) 0.028(5) 0.049(6) -0.001(5) 0.005(5) -0.009(5)
C16 0.044(7) 0.061(8) 0.043(7) -0.021(6) 0.004(5) -0.024(6)
C17 0.058(8) 0.080(10) 0.038(7) -0.015(7) 0.004(6) -0.016(8)
C18 0.067(8) 0.064(8) 0.017(5) 0.009(5) -0.010(5) -0.019(7)
C19 0.038(6) 0.040(6) 0.031(5) 0.006(5) -0.009(4) -0.027(5)
C20 0.023(5) 0.043(6) 0.044(6) 0.008(5) -0.002(4) -0.013(5)
C21 0.060(8) 0.069(9) 0.054(8) 0.035(7) -0.014(7) -0.016(8)
C22 0.070(10) 0.075(10) 0.067(10) 0.051(9) -0.018(8) -0.003(9)
C23 0.043(7) 0.052(7) 0.080(10) 0.037(8) 0.007(7) 0.010(6)
C24 0.034(6) 0.053(7) 0.056(7) 0.008(6) 0.007(5) 0.006(6)
C25 0.033(6) 0.038(5) 0.035(5) 0.000(5) 0.006(4) -0.009(5)
C26 0.040(6) 0.048(6) 0.037(6) -0.002(5) 0.009(5) -0.023(6)
C27 0.034(6) 0.048(6) 0.056(7) 0.004(6) -0.004(5) -0.025(6)
C28 0.037(6) 0.041(6) 0.039(6) -0.015(5) 0.001(5) -0.014(5)
C29 0.033(5) 0.034(5) 0.026(5) 0.009(4) -0.002(4) -0.006(5)
C30 0.029(5) 0.039(5) 0.023(5) 0.007(4) 0.002(4) 0.002(5)
C31 0.045(6) 0.046(6) 0.030(5) -0.007(5) -0.003(5) -0.007(6)
C32 0.051(7) 0.048(6) 0.030(5) -0.004(5) 0.017(5) 0.012(6)
C33 0.034(6) 0.054(7) 0.050(7) 0.002(6) 0.023(5) 0.004(6)
C34 0.017(4) 0.044(6) 0.043(6) 0.013(5) 0.008(4) -0.002(5)
C35 0.021(5) 0.051(6) 0.039(6) 0.013(5) -0.005(4) -0.005(5)
C36 0.033(6) 0.051(7) 0.046(7) 0.004(6) -0.006(5) 0.005(6)
C37 0.058(8) 0.046(7) 0.045(7) 0.012(6) 0.000(6) 0.011(7)
C38 0.051(7) 0.033(5) 0.048(7) 0.015(5) 0.001(6) -0.002(6)
C39 0.025(5) 0.034(5) 0.027(5) -0.002(4) 0.003(4) -0.003(4)
C40 0.028(5) 0.034(5) 0.024(5) -0.004(4) 0.009(4) -0.009(4)
C41 0.037(6) 0.027(5) 0.051(7) -0.011(5) 0.014(5) -0.018(5)
C42 0.027(6) 0.071(8) 0.048(7) -0.024(7) -0.007(5) -0.022(6)
C43 0.036(6) 0.073(9) 0.039(6) -0.001(6) -0.011(5) -0.023(7)
C44 0.031(6) 0.046(6) 0.038(6) 0.001(5) -0.005(5) -0.010(5)
N7 0.074(5) 0.109(6) 0.067(5) 0.016(5) 0.000(5) -0.007(5)
C45 0.073(6) 0.110(7) 0.075(5) 0.010(6) 0.001(5) -0.001(6)
C46 0.079(6) 0.113(7) 0.079(5) 0.013(6) -0.003(5) 0.003(6)
C47 0.082(6) 0.120(7) 0.072(5) 0.014(5) -0.007(5) 0.002(6)
C48 0.075(6) 0.111(7) 0.069(5) 0.008(5) -0.004(5) -0.001(6)
C49 0.070(5) 0.108(7) 0.069(5) 0.015(5) 0.001(5) -0.004(5)
C50 0.080(8) 0.113(9) 0.074(7) 0.012(7) 0.012(7) -0.013(8)
N8 0.075(6) 0.153(10) 0.100(9) -0.044(8) 0.016(6) 0.016(7)
C51 0.075(6) 0.153(10) 0.101(9) -0.044(8) 0.017(6) 0.015(7)
C52 0.076(6) 0.154(10) 0.101(9) -0.044(8) 0.016(6) 0.014(7)
C53 0.075(6) 0.154(10) 0.102(9) -0.044(8) 0.017(6) 0.015(7)
C54 0.076(6) 0.154(10) 0.101(9) -0.044(8) 0.017(6) 0.015(7)
C55 0.075(6) 0.153(10) 0.100(9) -0.045(8) 0.017(6) 0.015(7)
C56 0.071(8) 0.153(11) 0.102(10) -0.044(9) 0.013(8) 0.018(9)
O25 0.072(7) 0.154(10) 0.100(9) -0.041(8) 0.015(7) 0.014(8)
N9 0.112(8) 0.122(11) 0.144(9) 0.024(9) -0.024(7) -0.009(8)
C57 0.112(8) 0.122(11) 0.144(9) 0.024(9) -0.024(8) -0.009(8)
C58 0.112(8) 0.123(11) 0.144(9) 0.024(9) -0.024(8) -0.008(8)
C59 0.112(8) 0.123(11) 0.144(9) 0.025(9) -0.023(8) -0.008(8)
C60 0.111(8) 0.123(11) 0.144(9) 0.024(9) -0.024(8) -0.008(8)
C61 0.111(8) 0.122(11) 0.143(9) 0.024(9) -0.024(7) -0.008(8)
C62 0.114(9) 0.123(12) 0.142(10) 0.026(10) -0.020(9) -0.009(9)
N8B 0.075(6) 0.153(10) 0.101(9) -0.045(8) 0.017(6) 0.014(7)
C51B 0.076(6) 0.153(10) 0.102(9) -0.044(8) 0.017(6) 0.015(7)
C52B 0.075(6) 0.153(10) 0.101(9) -0.044(8) 0.017(6) 0.015(7)
C53B 0.076(6) 0.153(10) 0.101(9) -0.045(8) 0.017(6) 0.015(7)
C54B 0.076(6) 0.153(10) 0.101(9) -0.045(8) 0.017(6) 0.015(7)
C55B 0.076(6) 0.153(10) 0.100(9) -0.045(8) 0.017(6) 0.015(7)
C56B 0.080(8) 0.156(11) 0.105(11) -0.048(10) 0.012(8) 0.015(9)
O25B 0.117(8) 0.122(11) 0.143(10) 0.026(9) -0.025(8) -0.009(8)
N9B 0.112(8) 0.122(11) 0.144(9) 0.024(9) -0.024(7) -0.009(8)
C57B 0.112(8) 0.123(11) 0.144(9) 0.024(9) -0.024(7) -0.008(8)
C58B 0.111(8) 0.122(11) 0.143(9) 0.025(9) -0.024(8) -0.008(8)
C59B 0.112(8) 0.123(11) 0.144(9) 0.024(9) -0.023(8) -0.008(8)
C60B 0.111(8) 0.123(11) 0.144(9) 0.025(9) -0.024(8) -0.009(8)
C61B 0.112(8) 0.122(11) 0.143(9) 0.024(9) -0.024(7) -0.008(8)
C62B 0.111(9) 0.122(12) 0.142(10) 0.025(10) -0.021(9) -0.008(9)

loop_
_atom_type_symbol
_atom_type_description
_atom_type_scat_dispersion_real
_atom_type_scat_dispersion_imag
_atom_type_scat_source
C C 0.0033 0.0016 'International Tables Vol C Tables 4.2.6.8 and 6.1.1.4'
H H 0.0000 0.0000 'International Tables Vol C Tables 4.2.6.8 and 6.1.1.4'
N N 0.0061 0.0033 'International Tables Vol C Tables 4.2.6.8 and 6.1.1.4'
O O 0.0106 0.0060 'International Tables Vol C Tables 4.2.6.8 and 6.1.1.4'
Cl Cl 0.1484 0.1585 'International Tables Vol C Tables 4.2.6.8 and 6.1.1.4'
Fe Fe 0.3463 0.8444 'International Tables Vol C Tables 4.2.6.8 and 6.1.1.4'
Sb Sb -0.5866 1.5461 'International Tables Vol C Tables 4.2.6.8 and 6.1.1.4'
Pr Pr -0.2180 2.8214 'International Tables Vol C Tables 4.2.6.8 and 6.1.1.4'

loop_
_geom_angle_atom_site_label_1
_geom_angle_atom_site_label_2
_geom_angle_atom_site_label_3
_geom_angle
_geom_angle_site_symmetry_1
_geom_angle_site_symmetry_3
O23 Pr1 O5 132.0(2) 2_554 .
O23 Pr1 O1 80.2(2) 2_554 .
O5 Pr1 O1 120.82(19) . .
O23 Pr1 O3 74.4(2) 2_554 .
O5 Pr1 O3 117.8(2) . .
O1 Pr1 O3 118.5(2) . .
O23 Pr1 O2 77.3(2) 2_554 .
O5 Pr1 O2 150.50(19) . .
O1 Pr1 O2 60.20(19) . .
O3 Pr1 O2 60.00(19) . .
O23 Pr1 O6 131.3(2) 2_554 .
O5 Pr1 O6 61.28(18) . .
O1 Pr1 O6 61.36(18) . .
O3 Pr1 O6 149.25(19) . .
O2 Pr1 O6 104.67(18) . .
O23 Pr1 O4 124.6(2) 2_554 .
O5 Pr1 O4 59.74(19) . .
O1 Pr1 O4 148.49(19) . .
O3 Pr1 O4 60.31(19) . .
O2 Pr1 O4 103.12(18) . .
O6 Pr1 O4 102.78(18) . .
O23 Pr1 Cl2 76.0(2) 2_554 .
O5 Pr1 Cl2 71.86(16) . .
O1 Pr1 Cl2 72.32(15) . .
O3 Pr1 Cl2 145.68(15) . .
O2 Pr1 Cl2 128.41(14) . .
O6 Pr1 Cl2 65.06(14) . .
O4 Pr1 Cl2 128.38(14) . .
O23 Pr1 Cl1 143.18(18) 2_554 .
O5 Pr1 Cl1 84.49(15) . .
O1 Pr1 Cl1 84.14(15) . .
O3 Pr1 Cl1 84.42(15) . .
O2 Pr1 Cl1 66.06(14) . .
O6 Pr1 Cl1 64.84(14) . .
O4 Pr1 Cl1 64.36(13) . .
Cl2 Pr1 Cl1 129.90(7) . .
O23 Pr1 Cl3 72.33(18) 2_554 .
O5 Pr1 Cl3 69.27(14) . .
O1 Pr1 Cl3 146.81(15) . .
O3 Pr1 Cl3 71.79(15) . .
O2 Pr1 Cl3 128.14(13) . .
O6 Pr1 Cl3 127.00(13) . .
O4 Pr1 Cl3 64.70(14) . .
Cl2 Pr1 Cl3 83.04(8) . .
Cl1 Pr1 Cl3 129.05(7) . .
O23 Pr1 Sb5 132.54(19) 2_554 .
O5 Pr1 Sb5 30.71(14) . .
O1 Pr1 Sb5 90.11(13) . .
O3 Pr1 Sb5 145.82(15) . .
O2 Pr1 Sb5 136.00(13) . .
O6 Pr1 Sb5 32.44(12) . .
O4 Pr1 Sb5 85.51(12) . .
Cl2 Pr1 Sb5 56.94(6) . .
Cl1 Pr1 Sb5 80.23(4) . .
Cl3 Pr1 Sb5 94.81(5) . .
O23 Pr1 Sb6 101.70(19) 2_554 .
O5 Pr1 Sb6 90.25(14) . .
O1 Pr1 Sb6 30.57(13) . .
O3 Pr1 Sb6 146.15(14) . .
O2 Pr1 Sb6 86.21(13) . .
O6 Pr1 Sb6 32.42(12) . .
O4 Pr1 Sb6 133.73(12) . .
Cl2 Pr1 Sb6 57.76(6) . .
Cl1 Pr1 Sb6 79.54(4) . .
Cl3 Pr1 Sb6 140.17(6) . .
Sb5 Pr1 Sb6 59.543(16) . .
O20 Pr2 O18 74.2(2) . .
O20 Pr2 O11 76.4(2) . .
O18 Pr2 O11 117.06(19) . .
O20 Pr2 O10 140.2(2) . .
O18 Pr2 O10 117.5(2) . .
O11 Pr2 O10 120.7(2) . .
O20 Pr2 O4 131.8(2) . .
O18 Pr2 O4 145.02(19) . .
O11 Pr2 O4 61.60(19) . .
O10 Pr2 O4 60.80(19) . .
O20 Pr2 O13 73.3(2) . .
O18 Pr2 O13 59.66(18) . .
O11 Pr2 O13 59.01(18) . .
O10 Pr2 O13 146.46(19) . .
O4 Pr2 O13 101.39(17) . .
O20 Pr2 O15 127.4(2) . .
O18 Pr2 O15 60.13(18) . .
O11 Pr2 O15 146.57(19) . .
O10 Pr2 O15 58.92(18) . .
O4 Pr2 O15 100.76(18) . .
O13 Pr2 O15 101.85(17) . .
O20 Pr2 Cl4 80.97(19) . .
O18 Pr2 Cl4 148.19(15) . .
O11 Pr2 Cl4 74.80(15) . .
O10 Pr2 Cl4 71.22(15) . .
O4 Pr2 Cl4 66.75(14) . .
O13 Pr2 Cl4 130.89(14) . .
O15 Pr2 Cl4 126.84(13) . .
O20 Pr2 Cl5 79.5(2) . .
O18 Pr2 Cl5 72.11(15) . .
O11 Pr2 Cl5 150.11(16) . .
O10 Pr2 Cl5 69.95(15) . .
O4 Pr2 Cl5 128.36(14) . .
O13 Pr2 Cl5 129.19(13) . .
O15 Pr2 Cl5 63.30(14) . .
Cl4 Pr2 Cl5 84.18(9) . .
O20 Pr2 Cl1 137.07(19) . .
O18 Pr2 Cl1 80.45(15) . .
O11 Pr2 Cl1 85.35(15) . .
O10 Pr2 Cl1 82.42(14) . .
O4 Pr2 Cl1 64.58(13) . .
O13 Pr2 Cl1 64.04(13) . .
O15 Pr2 Cl1 61.22(13) . .
Cl4 Pr2 Cl1 131.21(7) . .
Cl5 Pr2 Cl1 124.52(7) . .
O20 Pr2 Sb3 138.19(19) . .
O18 Pr2 Sb3 144.29(14) . .
O11 Pr2 Sb3 90.14(14) . .
O10 Pr2 Sb3 30.61(14) . .
O4 Pr2 Sb3 32.22(12) . .
O13 Pr2 Sb3 132.25(12) . .
O15 Pr2 Sb3 84.33(13) . .
Cl4 Pr2 Sb3 57.24(6) . .
Cl5 Pr2 Sb3 96.19(6) . .
Cl1 Pr2 Sb3 79.19(4) . .
O20 Pr2 Sb4 100.42(19) . .
O18 Pr2 Sb4 143.31(14) . .
O11 Pr2 Sb4 30.52(14) . .
O10 Pr2 Sb4 90.21(14) . .
O4 Pr2 Sb4 32.65(13) . .
O13 Pr2 Sb4 83.85(12) . .
O15 Pr2 Sb4 131.71(13) . .
Cl4 Pr2 Sb4 60.37(6) . .
Cl5 Pr2 Sb4 143.77(6) . .
Cl1 Pr2 Sb4 80.03(4) . .
Sb3 Pr2 Sb4 59.623(16) . .
O12 Pr3 O7 119.8(2) . .
O12 Pr3 O19 129.2(2) . .
O7 Pr3 O19 80.0(2) . .
O12 Pr3 O16 118.4(2) . .
O7 Pr3 O16 118.5(2) . .
O19 Pr3 O16 78.6(2) . .
O12 Pr3 O14 154.5(2) . .
O7 Pr3 O14 59.7(2) . .
O19 Pr3 O14 76.3(2) . .
O16 Pr3 O14 59.4(2) . .
O12 Pr3 O6 60.66(19) . .
O7 Pr3 O6 61.17(18) . .
O19 Pr3 O6 129.1(2) . .
O16 Pr3 O6 147.67(19) . .
O14 Pr3 O6 106.50(18) . .
O12 Pr3 O13 60.07(19) . .
O7 Pr3 O13 149.54(18) . .
O19 Pr3 O13 125.5(2) . .
O16 Pr3 O13 59.96(18) . .
O14 Pr3 O13 106.41(19) . .
O6 Pr3 O13 102.99(17) . .
O12 Pr3 Cl1 84.39(15) . .
O7 Pr3 Cl1 84.85(14) . .
O19 Pr3 Cl1 146.28(19) . .
O16 Pr3 Cl1 82.65(15) . .
O14 Pr3 Cl1 70.09(14) . .
O6 Pr3 Cl1 65.02(13) . .
O13 Pr3 Cl1 64.70(13) . .
O12 Pr3 Cl6 72.54(15) . .
O7 Pr3 Cl6 145.83(14) . .
O19 Pr3 Cl6 69.47(19) . .
O16 Pr3 Cl6 70.72(16) . .
O14 Pr3 Cl6 123.64(15) . .
O6 Pr3 Cl6 129.86(14) . .
O13 Pr3 Cl6 64.58(13) . .
Cl1 Pr3 Cl6 129.23(7) . .
O12 Pr3 Cl7 70.86(15) . .
O7 Pr3 Cl7 71.68(15) . .
O19 Pr3 Cl7 73.4(2) . .
O16 Pr3 Cl7 147.97(16) . .
O14 Pr3 Cl7 126.00(16) . .
O6 Pr3 Cl7 64.36(14) . .
O13 Pr3 Cl7 127.59(14) . .
Cl1 Pr3 Cl7 129.38(7) . .
Cl6 Pr3 Cl7 84.95(8) . .
O12 Pr3 Sb5 30.04(14) . .
O7 Pr3 Sb5 89.78(14) . .
O19 Pr3 Sb5 128.8(2) . .
O16 Pr3 Sb5 145.54(13) . .
O14 Pr3 Sb5 138.61(13) . .
O6 Pr3 Sb5 32.62(12) . .
O13 Pr3 Sb5 85.63(12) . .
Cl1 Pr3 Sb5 80.69(4) . .
Cl6 Pr3 Sb5 97.47(6) . .
Cl7 Pr3 Sb5 55.84(6) . .
O12 Pr3 Sb9 30.22(14) . .
O7 Pr3 Sb9 147.68(14) . .
O19 Pr3 Sb9 125.93(18) . .
O16 Pr3 Sb9 88.22(14) . .
O14 Pr3 Sb9 138.11(14) . .
O6 Pr3 Sb9 86.51(12) . .
O13 Pr3 Sb9 32.05(12) . .
Cl1 Pr3 Sb9 80.76(4) . .
Cl6 Pr3 Sb9 56.72(6) . .
Cl7 Pr3 Sb9 95.70(6) . .
Sb5 Pr3 Sb9 59.475(16) . .
O8 Pr4 O9 118.5(2) . .
O8 Pr4 O17 112.5(2) . .
O9 Pr4 O17 120.8(2) . .
O8 Pr4 O15 142.6(2) . .
O9 Pr4 O15 60.95(19) . .
O17 Pr4 O15 60.43(19) . .
O8 Pr4 Cl9 148.83(17) . .
O9 Pr4 Cl9 74.84(16) . .
O17 Pr4 Cl9 77.04(17) . .
O15 Pr4 Cl9 68.39(16) . .
O8 Pr4 Cl10 75.05(16) . .
O9 Pr4 Cl10 72.40(15) . .
O17 Pr4 Cl10 151.88(16) . .
O15 Pr4 Cl10 130.07(15) . .
Cl9 Pr4 Cl10 83.80(10) . .
O8 Pr4 O2 59.53(18) . .
O9 Pr4 O2 59.66(18) . .
O17 Pr4 O2 142.80(19) . .
O15 Pr4 O2 102.40(18) . .
Cl9 Pr4 O2 130.23(14) . .
Cl10 Pr4 O2 65.00(14) . .
O8 Pr4 Cl1 77.99(15) . .
O9 Pr4 Cl1 83.93(14) . .
O17 Pr4 Cl1 78.96(15) . .
O15 Pr4 Cl1 64.66(14) . .
Cl9 Pr4 Cl1 133.03(9) . .
Cl10 Pr4 Cl1 128.86(8) . .
O2 Pr4 Cl1 63.90(13) . .
O8 Pr4 Cl8 71.67(15) . .
O9 Pr4 Cl8 153.95(15) . .
O17 Pr4 Cl8 69.44(15) . .
O15 Pr4 Cl8 127.06(15) . .
Cl9 Pr4 Cl8 85.49(9) . .
Cl10 Pr4 Cl8 88.88(8) . .
O2 Pr4 Cl8 128.64(13) . .
Cl1 Pr4 Cl8 122.12(7) . .
O8 Pr4 Sb8 144.03(14) . .
O9 Pr4 Sb8 30.83(14) . .
O17 Pr4 Sb8 90.10(14) . .
O15 Pr4 Sb8 31.91(13) . .
Cl9 Pr4 Sb8 60.86(8) . .
Cl10 Pr4 Sb8 98.40(6) . .
O2 Pr4 Sb8 85.38(12) . .
Cl1 Pr4 Sb8 79.54(4) . .
Cl8 Pr4 Sb8 144.25(6) . .
O8 Pr4 Sb12 138.96(15) . .
O9 Pr4 Sb12 90.40(14) . .
O17 Pr4 Sb12 30.55(14) . .
O15 Pr4 Sb12 31.76(13) . .
Cl9 Pr4 Sb12 62.17(8) . .
Cl10 Pr4 Sb12 145.12(7) . .
O2 Pr4 Sb12 131.65(12) . .
Cl1 Pr4 Sb12 76.88(4) . .
Cl8 Pr4 Sb12 95.42(6) . .
Sb8 Pr4 Sb12 59.611(16) . .
O8 Pr4 Sb1 30.61(14) . .
O9 Pr4 Sb1 88.46(14) . .
O17 Pr4 Sb1 140.68(15) . .
O15 Pr4 Sb1 133.40(14) . .
Cl9 Pr4 Sb1 140.10(8) . .
Cl10 Pr4 Sb1 56.47(6) . .
O2 Pr4 Sb1 32.41(12) . .
Cl1 Pr4 Sb1 78.83(4) . .
Cl8 Pr4 Sb1 96.23(6) . .
Sb8 Pr4 Sb1 117.007(19) . .
Sb12 Pr4 Sb1 155.66(2) . .
O1 Sb1 O2 81.1(3) . .
O1 Sb1 O8 90.8(3) . .
O2 Sb1 O8 82.1(2) . .
O1 Sb1 O24 84.4(3) . 2_554
O2 Sb1 O24 80.6(3) . 2_554
O8 Sb1 O24 162.6(3) . 2_554
O1 Sb1 Cl13 76.12(18) . .
O2 Sb1 Cl13 148.71(18) . .
O8 Sb1 Cl13 77.07(18) . .
O24 Sb1 Cl13 117.6(3) 2_554 .
O1 Sb1 Pr4 101.60(18) . .
O2 Sb1 Pr4 50.42(18) . .
O8 Sb1 Pr4 36.88(17) . .
O24 Sb1 Pr4 128.0(3) 2_554 .
Cl13 Sb1 Pr4 113.86(6) . .
O1 Sb1 Pr1 38.52(17) . .
O2 Sb1 Pr1 43.90(18) . .
O8 Sb1 Pr1 93.49(17) . .
O24 Sb1 Pr1 72.4(2) 2_554 .
Cl13 Sb1 Pr1 114.18(7) . .
Pr4 Sb1 Pr1 81.029(16) . .
O9 Sb2 O3 96.2(3) . .
O9 Sb2 O2 85.7(3) . .
O3 Sb2 O2 81.6(2) . .
O9 Sb2 Cl14 76.81(19) . .
O3 Sb2 Cl14 77.14(19) . .
O2 Sb2 Cl14 150.63(18) . .
O9 Sb2 Pr4 38.04(18) . .
O3 Sb2 Pr4 101.31(18) . .
O2 Sb2 Pr4 50.27(18) . .
Cl14 Sb2 Pr4 114.74(6) . .
O9 Sb2 Pr1 100.02(18) . .
O3 Sb2 Pr1 39.16(18) . .
O2 Sb2 Pr1 43.93(18) . .
Cl14 Sb2 Pr1 116.02(6) . .
Pr4 Sb2 Pr1 81.000(16) . .
O10 Sb3 O3 95.3(2) . .
O10 Sb3 O4 83.8(3) . .
O3 Sb3 O4 84.1(3) . .
O10 Sb3 Cl14 75.04(19) . .
O3 Sb3 Cl14 72.40(19) . .
O4 Sb3 Cl14 146.41(18) . .
O10 Sb3 Pr2 40.70(18) . .
O3 Sb3 Pr2 102.64(18) . .
O4 Sb3 Pr2 46.26(18) . .
Cl14 Sb3 Pr2 115.47(6) . .
O10 Sb3 Pr1 100.28(18) . .
O3 Sb3 Pr1 39.26(18) . .
O4 Sb3 Pr1 46.91(18) . .
Cl14 Sb3 Pr1 111.32(5) . .
Pr2 Sb3 Pr1 81.534(16) . .
O11 Sb4 O5 96.4(2) . .
O11 Sb4 O4 83.5(3) . .
O5 Sb4 O4 81.7(3) . .
O11 Sb4 Cl11 77.6(2) . .
O5 Sb4 Cl11 75.98(19) . .
O4 Sb4 Cl11 148.73(18) . .
O11 Sb4 Pr2 39.89(19) . .
O5 Sb4 Pr2 100.21(18) . .
O4 Sb4 Pr2 45.96(18) . .
Cl11 Sb4 Pr2 117.16(6) . .
O12 Sb5 O5 92.6(3) . .
O12 Sb5 O6 82.4(2) . .
O5 Sb5 O6 82.9(3) . .
O12 Sb5 Cl11 76.49(19) . .
O5 Sb5 Cl11 73.16(19) . .
O6 Sb5 Cl11 147.00(18) . .
O12 Sb5 Pr3 38.67(18) . .
O5 Sb5 Pr3 99.74(18) . .
O6 Sb5 Pr3 46.75(18) . .
Cl11 Sb5 Pr3 114.97(6) . .
O12 Sb5 Pr1 98.98(18) . .
O5 Sb5 Pr1 39.58(18) . .
O6 Sb5 Pr1 46.07(18) . .
Cl11 Sb5 Pr1 112.64(6) . .
Pr3 Sb5 Pr1 80.930(16) . .
O1 Sb6 O7 97.1(2) . .
O1 Sb6 O6 83.1(2) . .
O7 Sb6 O6 83.4(2) . .
O1 Sb6 Cl13 74.79(18) . .
O7 Sb6 Cl13 74.03(19) . .
O6 Sb6 Cl13 145.76(18) . .
O1 Sb6 Pr1 39.72(17) . .
O7 Sb6 Pr1 101.88(17) . .
O6 Sb6 Pr1 45.79(18) . .
Cl13 Sb6 Pr1 114.07(6) . .
O1 Sb6 Pr3 100.73(18) . .
O7 Sb6 Pr3 39.82(18) . .
O6 Sb6 Pr3 45.57(18) . .
Cl13 Sb6 Pr3 113.28(6) . .
Pr1 Sb6 Pr3 80.093(16) . .
O8 Sb7 O7 93.6(2) . .
O8 Sb7 O14 88.4(3) . .
O7 Sb7 O14 79.0(3) . .
O8 Sb7 Cl13 79.78(19) . .
O7 Sb7 Cl13 77.1(2) . .
O14 Sb7 Cl13 152.53(18) . .
O10 Sb8 O15 84.7(3) . .
O10 Sb8 O9 93.4(2) . .
O15 Sb8 O9 81.4(3) . .
O10 Sb8 Cl14 75.15(18) . .
O15 Sb8 Cl14 145.14(19) . .
O9 Sb8 Cl14 71.91(18) . .
O10 Sb8 Pr4 100.46(18) . .
O15 Sb8 Pr4 44.50(18) . .
O9 Sb8 Pr4 39.52(17) . .
Cl14 Sb8 Pr4 111.32(5) . .
O13 Sb9 O12 82.7(2) . .
O13 Sb9 O11 81.5(2) . .
O12 Sb9 O11 94.3(3) . .
O13 Sb9 Cl11 145.15(18) . .
O12 Sb9 Cl11 75.17(18) . .
O11 Sb9 Cl11 73.72(19) . .
O13 Sb9 Pr3 48.08(17) . .
O12 Sb9 Pr3 37.98(17) . .
O11 Sb9 Pr3 100.89(18) . .
Cl11 Sb9 Pr3 112.96(6) . .
O16 Sb10 O13 84.9(2) . .
O16 Sb10 O18 94.9(3) . .
O13 Sb10 O18 82.5(2) . .
O16 Sb10 Cl12 75.47(19) . .
O13 Sb10 Cl12 147.99(18) . .
O18 Sb10 Cl12 74.35(18) . .
O16 Sb10 Pr2 102.04(18) . .
O13 Sb10 Pr2 46.96(17) . .
O18 Sb10 Pr2 38.28(18) . .
Cl12 Sb10 Pr2 112.57(6) . .
O16 Sb10 Pr3 39.69(18) . .
O13 Sb10 Pr3 47.30(17) . .
O18 Sb10 Pr3 99.16(17) . .
Cl12 Sb10 Pr3 114.67(6) . .
Pr2 Sb10 Pr3 81.504(16) . .
O17 Sb11 O14 89.9(3) . .
O17 Sb11 O16 94.1(3) . .
O14 Sb11 O16 79.6(2) . .
O17 Sb11 Cl12 76.56(19) . .
O14 Sb11 Cl12 149.29(18) . .
O16 Sb11 Cl12 74.18(19) . .
O18 Sb12 O17 94.0(3) . .
O18 Sb12 O15 86.1(3) . .
O17 Sb12 O15 80.6(2) . .
O18 Sb12 Cl12 74.82(18) . .
O17 Sb12 Cl12 77.72(19) . .
O15 Sb12 Cl12 149.86(18) . .
O18 Sb12 Pr4 101.87(18) . .
O17 Sb12 Pr4 39.21(18) . .
O15 Sb12 Pr4 44.15(17) . .
Cl12 Sb12 Pr4 116.89(6) . .
O18 Sb12 Pr2 38.33(17) . .
O17 Sb12 Pr2 99.64(18) . .
O15 Sb12 Pr2 50.67(18) . .
Cl12 Sb12 Pr2 113.09(6) . .
Pr4 Sb12 Pr2 82.754(17) . .
Pr3 Cl1 Pr4 113.24(7) . .
Pr3 Cl1 Pr1 106.96(7) . .
Pr4 Cl1 Pr1 109.21(7) . .
Pr3 Cl1 Pr2 109.54(7) . .
Pr4 Cl1 Pr2 110.17(7) . .
Pr1 Cl1 Pr2 107.52(6) . .
Sb4 Cl11 Sb5 74.03(7) . .
Sb4 Cl11 Sb9 73.16(7) . .
Sb5 Cl11 Sb9 72.30(7) . .
Sb12 Cl12 Sb10 74.67(6) . .
Sb12 Cl12 Sb11 73.42(6) . .
Sb10 Cl12 Sb11 73.92(6) . .
Sb7 Cl13 Sb1 73.59(7) . .
Sb7 Cl13 Sb6 72.94(6) . .
Sb1 Cl13 Sb6 72.53(7) . .
Sb2 Cl14 Sb8 74.11(6) . .
Sb2 Cl14 Sb3 73.72(6) . .
Sb8 Cl14 Sb3 72.04(6) . .
Sb6 O1 Sb1 132.3(3) . .
Sb6 O1 Pr1 109.7(3) . .
Sb1 O1 Pr1 111.7(3) . .
Sb2 O2 Sb1 133.4(3) . .
Sb2 O2 Pr1 104.9(2) . .
Sb1 O2 Pr1 104.8(3) . .
Sb2 O2 Pr4 97.5(2) . .
Sb1 O2 Pr4 97.2(2) . .
Pr1 O2 Pr4 120.8(2) . .
Sb2 O3 Sb3 131.1(3) . .
Sb2 O3 Pr1 111.1(3) . .
Sb3 O3 Pr1 110.8(3) . .
Sb3 O4 Sb4 130.6(3) . .
Sb3 O4 Pr2 101.5(2) . .
Sb4 O4 Pr2 101.4(2) . .
Sb3 O4 Pr1 101.4(2) . .
Sb4 O4 Pr1 101.3(2) . .
Pr2 O4 Pr1 123.5(2) . .
Sb5 O5 Sb4 132.2(3) . .
Sb5 O5 Pr1 109.7(3) . .
Sb4 O5 Pr1 113.3(3) . .
Sb5 O6 Sb6 130.2(3) . .
Sb5 O6 Pr1 101.5(2) . .
Sb6 O6 Pr1 101.8(2) . .
Sb5 O6 Pr3 100.6(2) . .
Sb6 O6 Pr3 102.4(2) . .
Pr1 O6 Pr3 123.1(2) . .
Sb7 O7 Sb6 129.8(3) . .
Sb7 O7 Pr3 111.8(3) . .
Sb6 O7 Pr3 109.7(3) . .
Sb7 O8 Sb1 128.3(3) . .
Sb7 O8 Pr4 118.8(3) . .
Sb1 O8 Pr4 112.5(3) . .
Sb2 O9 Sb8 132.6(3) . .
Sb2 O9 Pr4 112.9(3) . .
Sb8 O9 Pr4 109.6(3) . .
Sb3 O10 Sb8 134.4(3) . .
Sb3 O10 Pr2 108.7(3) . .
Sb8 O10 Pr2 112.2(3) . .
Sb4 O11 Sb9 130.1(3) . .
Sb4 O11 Pr2 109.6(3) . .
Sb9 O11 Pr2 113.0(3) . .
Sb5 O12 Sb9 133.6(3) . .
Sb5 O12 Pr3 111.3(3) . .
Sb9 O12 Pr3 111.8(3) . .
Sb10 O13 Sb9 131.5(3) . .
Sb10 O13 Pr2 101.5(2) . .
Sb9 O13 Pr2 103.5(2) . .
Sb10 O13 Pr3 101.2(2) . .
Sb9 O13 Pr3 99.9(2) . .
Pr2 O13 Pr3 121.7(2) . .
Sb11 O14 Sb7 137.3(3) . .
Sb11 O14 Pr3 109.5(3) . .
Sb7 O14 Pr3 109.2(3) . .
Sb8 O15 Sb12 132.4(3) . .
Sb8 O15 Pr4 103.6(3) . .
Sb12 O15 Pr4 104.1(2) . .
Sb8 O15 Pr2 98.7(2) . .
Sb12 O15 Pr2 96.9(2) . .
Pr4 O15 Pr2 123.9(2) . .
Sb10 O16 Sb11 132.1(3) . .
Sb10 O16 Pr3 110.5(3) . .
Sb11 O16 Pr3 110.9(3) . .
Sb11 O17 Sb12 129.8(3) . .
Sb11 O17 Pr4 117.3(3) . .
Sb12 O17 Pr4 110.2(3) . .
Sb12 O18 Sb10 131.6(3) . .
Sb12 O18 Pr2 112.1(3) . .
Sb10 O18 Pr2 111.8(3) . .
Pr3 O19 H19 118.3 . .
C1 O20 Pr2 148.9(7) . .
C5 O22 C8 117.7(8) . .
C14 O23 Pr1 138.6(6) . 2
C14 O24 Sb1 132.3(7) . 2
O20 C1 O21 123.3(9) . .
O20 C1 C2 117.1(9) . .
O21 C1 C2 119.6(10) . .
C7 C2 C3 117.8(9) . .
C7 C2 C1 119.9(9) . .
C3 C2 C1 122.2(9) . .
C4 C3 C2 122.0(10) . .
C4 C3 H3 119.0 . .
C2 C3 H3 119.0 . .
C3 C4 C5 119.8(10) . .
C3 C4 H4 120.1 . .
C5 C4 H4 120.1 . .
O22 C5 C4 116.2(9) . .
O22 C5 C6 124.1(9) . .
C4 C5 C6 119.5(9) . .
C7 C6 C5 119.8(9) . .
C7 C6 H6 120.1 . .
C5 C6 H6 120.1 . .
C6 C7 C2 121.0(10) . .
C6 C7 H7 119.5 . .
C2 C7 H7 119.5 . .
C13 C8 C9 121.8(10) . .
C13 C8 O22 118.5(11) . .
C9 C8 O22 119.5(11) . .
C8 C9 C10 118.6(11) . .
C8 C9 H9 120.7 . .
C10 C9 H9 120.7 . .
C9 C10 C11 120.3(10) . .
C9 C10 H10 119.8 . .
C11 C10 H10 119.8 . .
C12 C11 C10 119.0(9) . .
C12 C11 C14 121.4(9) . .
C10 C11 C14 119.7(9) . .
C11 C12 C13 120.5(10) . .
C11 C12 H12 119.7 . .
C13 C12 H12 119.7 . .
C8 C13 C12 119.8(11) . .
C8 C13 H13 120.1 . .
C12 C13 H13 120.1 . .
O24 C14 O23 124.7(10) . .
O24 C14 C11 118.1(9) . .
O23 C14 C11 117.2(8) . .
N4 Fe1 N5 88.6(3) . .
N4 Fe1 N2 93.8(4) . .
N5 Fe1 N2 174.0(3) . .
N4 Fe1 N3 81.1(3) . .
N5 Fe1 N3 97.0(3) . .
N2 Fe1 N3 88.9(3) . .
N4 Fe1 N1 173.4(3) . .
N5 Fe1 N1 95.1(3) . .
N2 Fe1 N1 83.0(4) . .
N3 Fe1 N1 93.1(3) . .
N4 Fe1 N6 97.4(3) . .
N5 Fe1 N6 81.0(3) . .
N2 Fe1 N6 93.2(3) . .
N3 Fe1 N6 177.5(3) . .
N1 Fe1 N6 88.6(3) . .
C15 N1 C19 119.2(9) . .
C15 N1 Fe1 127.1(7) . .
C19 N1 Fe1 113.6(7) . .
C24 N2 C20 119.5(10) . .
C24 N2 Fe1 126.4(8) . .
C20 N2 Fe1 113.9(7) . .
C25 N3 C29 116.6(8) . .
C25 N3 Fe1 127.3(7) . .
C29 N3 Fe1 115.2(6) . .
C30 N4 C34 117.4(9) . .
C30 N4 Fe1 116.3(6) . .
C34 N4 Fe1 126.2(7) . .
C35 N5 C39 116.9(9) . .
C35 N5 Fe1 127.9(7) . .
C39 N5 Fe1 115.1(6) . .
C40 N6 C44 116.5(9) . .
C40 N6 Fe1 115.6(6) . .
C44 N6 Fe1 127.6(7) . .
N1 C15 C16 121.7(11) . .
N1 C15 H15 119.1 . .
C16 C15 H15 119.1 . .
C17 C16 C15 120.2(13) . .
C17 C16 H16 119.9 . .
C15 C16 H16 119.9 . .
C16 C17 C18 119.3(12) . .
C16 C17 H17 120.3 . .
C18 C17 H17 120.3 . .
C17 C18 C19 118.8(11) . .
C17 C18 H18 120.6 . .
C19 C18 H18 120.6 . .
N1 C19 C18 120.5(11) . .
N1 C19 C20 114.3(9) . .
C18 C19 C20 125.1(10) . .
N2 C20 C21 121.3(12) . .
N2 C20 C19 114.8(9) . .
C21 C20 C19 123.9(12) . .
C20 C21 C22 118.3(13) . .
C20 C21 H21 120.8 . .
C22 C21 H21 120.8 . .
C23 C22 C21 120.4(12) . .
C23 C22 H22 119.8 . .
C21 C22 H22 119.8 . .
C22 C23 C24 118.0(13) . .
C22 C23 H23 121.0 . .
C24 C23 H23 121.0 . .
N2 C24 C23 122.3(12) . .
N2 C24 H24 118.8 . .
C23 C24 H24 118.8 . .
N3 C25 C26 125.0(10) . .
N3 C25 H25 117.5 . .
C26 C25 H25 117.5 . .
C25 C26 C27 116.6(10) . .
C25 C26 H26 121.7 . .
C27 C26 H26 121.7 . .
C28 C27 C26 119.8(10) . .
C28 C27 H27 120.1 . .
C26 C27 H27 120.1 . .
C29 C28 C27 119.8(10) . .
C29 C28 H28 120.1 . .
C27 C28 H28 120.1 . .
N3 C29 C28 122.1(9) . .
N3 C29 C30 113.3(8) . .
C28 C29 C30 124.6(10) . .
N4 C30 C31 122.8(9) . .
N4 C30 C29 113.4(8) . .
C31 C30 C29 123.7(10) . .
C32 C31 C30 118.1(10) . .
C32 C31 H31 120.9 . .
C30 C31 H31 120.9 . .
C33 C32 C31 118.9(10) . .
C33 C32 H32 120.6 . .
C31 C32 H32 120.6 . .
C32 C33 C34 120.1(10) . .
C32 C33 H33 120.0 . .
C34 C33 H33 120.0 . .
N4 C34 C33 122.5(10) . .
N4 C34 H34 118.8 . .
C33 C34 H34 118.8 . .
N5 C35 C36 122.4(10) . .
N5 C35 H35 118.8 . .
C36 C35 H35 118.8 . .
C37 C36 C35 121.3(11) . .
C37 C36 H36 119.3 . .
C35 C36 H36 119.3 . .
C36 C37 C38 118.1(11) . .
C36 C37 H37 120.9 . .
C38 C37 H37 120.9 . .
C39 C38 C37 119.2(11) . .
C39 C38 H38 120.4 . .
C37 C38 H38 120.4 . .
N5 C39 C38 122.0(9) . .
N5 C39 C40 114.4(8) . .
C38 C39 C40 123.6(9) . .
N6 C40 C41 122.3(10) . .
N6 C40 C39 113.7(8) . .
C41 C40 C39 123.8(10) . .
C40 C41 C42 120.1(11) . .
C40 C41 H41 120.0 . .
C42 C41 H41 120.0 . .
C43 C42 C41 116.7(10) . .
C43 C42 H42 121.7 . .
C41 C42 H42 121.7 . .
C44 C43 C42 121.9(11) . .
C44 C43 H43 119.1 . .
C42 C43 H43 119.1 . .
C43 C44 N6 122.5(11) . .
C43 C44 H44 118.8 . .
N6 C44 H44 118.8 . .
C45 N7 C49 122.0(16) . .
C45 N7 H7A 119.0 . .
C49 N7 H7A 119.0 . .
N7 C45 C46 120(2) . .
N7 C45 H45A 119.9 . .
C46 C45 H45A 119.9 . .
C45 C46 C47 116(2) . .
C45 C46 H46 121.9 . .
C47 C46 H46 121.9 . .
C48 C47 C46 123.1(18) . .
C48 C47 H47 118.5 . .
C46 C47 H47 118.5 . .
C49 C48 C47 120(2) . .
C49 C48 H48 120.0 . .
C47 C48 H48 120.0 . .
C48 C49 N7 118.3(19) . .
C48 C49 C50 121(2) . .
N7 C49 C50 120.2(16) . .
C49 C50 H50A 109.5 . .
C49 C50 H50B 109.5 . .
H50A C50 H50B 109.5 . .
C49 C50 H50C 109.5 . .
H50A C50 H50C 109.5 . .
H50B C50 H50C 109.5 . .
C51 N8 C55 120.0 . .
C51 N8 H8A 120.0 . .
C55 N8 H8A 120.0 . .
C52 C51 N8 120.0 . .
C52 C51 H51A 120.0 . .
N8 C51 H51A 120.0 . .
C51 C52 C53 120.0 . .
C51 C52 H52A 120.0 . .
C53 C52 H52A 120.0 . .
C54 C53 C52 120.0 . .
C54 C53 H53A 120.0 . .
C52 C53 H53A 120.0 . .
C53 C54 C55 120.0 . .
C53 C54 H54A 120.0 . .
C55 C54 H54A 120.0 . .
C54 C55 N8 120.0 . .
C54 C55 C56 137.3 . .
N8 C55 C56 102.6 . .
C55 C56 H56A 109.5 . .
C55 C56 H56B 109.5 . .
H56A C56 H56B 109.5 . .
C55 C56 H56C 109.5 . .
H56A C56 H56C 109.5 . .
H56B C56 H56C 109.5 . .
H25A O25 H25B 115.8 . .
C57 N9 C61 120.0 . .
C57 N9 H9A 120.0 . .
C61 N9 H9A 120.0 . .
N9 C57 C58 120.0 . .
N9 C57 H57A 120.0 . .
C58 C57 H57A 120.0 . .
C57 C58 C59 120.0 . .
C57 C58 H58A 120.0 . .
C59 C58 H58A 120.0 . .
C60 C59 C58 120.0 . .
C60 C59 H59A 120.0 . .
C58 C59 H59A 120.0 . .
C59 C60 C61 120.0 . .
C59 C60 H60A 120.0 . .
C61 C60 H60A 120.0 . .
C60 C61 N9 120.0 . .
C60 C61 C62 111.8 . .
N9 C61 C62 128.2 . .
C61 C62 H62A 109.5 . .
C61 C62 H62B 109.5 . .
H62A C62 H62B 109.5 . .
C61 C62 H62C 109.5 . .
H62A C62 H62C 109.5 . .
H62B C62 H62C 109.5 . .
C51B N8B C55B 120.0 . .
C51B N8B H8BA 120.0 . .
C55B N8B H8BA 120.0 . .
N8B C51B C52B 120.0 . .
N8B C51B H51B 120.0 . .
C52B C51B H51B 120.0 . .
C53B C52B C51B 120.0 . .
C53B C52B H52B 120.0 . .
C51B C52B H52B 120.0 . .
C54B C53B C52B 120.0 . .
C54B C53B H53B 120.0 . .
C52B C53B H53B 120.0 . .
C53B C54B C55B 120.0 . .
C53B C54B H54B 120.0 . .
C55B C54B H54B 120.0 . .
C54B C55B N8B 120.0 . .
C54B C55B C56B 123.8 . .
N8B C55B C56B 116.1 . .
C55B C56B H56D 109.5 . .
C55B C56B H56E 109.5 . .
H56D C56B H56E 109.5 . .
C55B C56B H56F 109.5 . .
H56D C56B H56F 109.5 . .
H56E C56B H56F 109.5 . .
H25C O25B H25D 100.2 . .
C57B N9B C61B 120.0 . .
C57B N9B H9B 120.0 . .
C61B N9B H9B 120.0 . .
C58B C57B N9B 120.0 . .
C58B C57B H57B 120.0 . .
N9B C57B H57B 120.0 . .
C57B C58B C59B 120.0 . .
C57B C58B H58B 120.0 . .
C59B C58B H58B 120.0 . .
C60B C59B C58B 120.0 . .
C60B C59B H59B 120.0 . .
C58B C59B H59B 120.0 . .
C61B C60B C59B 120.0 . .
C61B C60B H60B 120.0 . .
C59B C60B H60B 120.0 . .
C62B C61B C60B 130.9 . .
C62B C61B N9B 109.0 . .
C60B C61B N9B 120.0 . .
C61B C62B H62D 109.5 . .
C61B C62B H62E 109.5 . .
H62D C62B H62E 109.5 . .
C61B C62B H62F 109.5 . .
H62D C62B H62F 109.5 . .
H62E C62B H62F 109.5 . .

loop_
_geom_bond_atom_site_label_1
_geom_bond_atom_site_label_2
_geom_bond_distance
_geom_bond_site_symmetry_2
Pr1 O23 2.396(7) 2_554
Pr1 O5 2.476(6) .
Pr1 O1 2.492(6) .
Pr1 O3 2.514(6) .
Pr1 O2 2.666(6) .
Pr1 O6 2.689(6) .
Pr1 O4 2.766(6) .
Pr1 Cl2 2.949(3) .
Pr1 Cl1 2.964(2) .
Pr1 Cl3 3.066(2) .
Pr1 Sb5 3.6581(8) .
Pr1 Sb6 3.6716(8) .
Pr2 O20 2.348(7) .
Pr2 O18 2.477(6) .
Pr2 O11 2.504(6) .
Pr2 O10 2.518(6) .
Pr2 O4 2.697(6) .
Pr2 O13 2.769(6) .
Pr2 O15 2.883(6) .
Pr2 Cl4 2.891(2) .
Pr2 Cl5 2.984(3) .
Pr2 Cl1 3.004(2) .
Pr2 Sb3 3.6580(8) .
Pr2 Sb4 3.6783(8) .
Pr3 O12 2.448(6) .
Pr3 O7 2.517(6) .
Pr3 O19 2.529(7) .
Pr3 O16 2.538(6) .
Pr3 O14 2.579(6) .
Pr3 O6 2.705(6) .
Pr3 O13 2.789(6) .
Pr3 Cl1 2.938(2) .
Pr3 Cl6 2.938(3) .
Pr3 Cl7 2.989(3) .
Pr3 Sb5 3.6504(8) .
Pr3 Sb9 3.6932(8) .
Pr4 O8 2.402(6) .
Pr4 O9 2.476(6) .
Pr4 O17 2.479(6) .
Pr4 O15 2.642(6) .
Pr4 Cl9 2.866(3) .
Pr4 Cl10 2.871(3) .
Pr4 O2 2.872(6) .
Pr4 Cl1 2.945(2) .
Pr4 Cl8 2.949(2) .
Pr4 Sb8 3.6646(8) .
Pr4 Sb12 3.6794(8) .
Pr4 Sb1 3.6976(8) .
Sb1 O1 1.986(6) .
Sb1 O2 1.998(6) .
Sb1 O8 2.038(6) .
Sb1 O24 2.525(8) 2_554
Sb1 Cl13 3.042(3) .
Sb2 O9 1.954(6) .
Sb2 O3 1.976(6) .
Sb2 O2 1.992(6) .
Sb2 Cl14 2.908(3) .
Sb3 O10 1.966(6) .
Sb3 O3 1.983(6) .
Sb3 O4 1.990(6) .
Sb3 Cl14 3.096(3) .
Sb4 O11 1.983(6) .
Sb4 O5 1.985(6) .
Sb4 O4 2.025(6) .
Sb4 Cl11 2.956(3) .
Sb5 O12 1.961(6) .
Sb5 O5 1.985(6) .
Sb5 O6 2.002(6) .
Sb5 Cl11 3.071(3) .
Sb6 O1 1.984(6) .
Sb6 O7 1.993(6) .
Sb6 O6 2.011(6) .
Sb6 Cl13 3.096(3) .
Sb7 O8 1.967(6) .
Sb7 O7 1.992(6) .
Sb7 O14 1.996(6) .
Sb7 Cl13 2.974(3) .
Sb8 O10 1.977(6) .
Sb8 O15 1.993(6) .
Sb8 O9 1.994(6) .
Sb8 Cl14 3.087(3) .
Sb9 O13 1.989(6) .
Sb9 O12 2.002(6) .
Sb9 O11 2.002(6) .
Sb9 Cl11 3.104(3) .
Sb10 O16 1.976(6) .
Sb10 O13 1.981(6) .
Sb10 O18 1.994(6) .
Sb10 Cl12 2.985(3) .
Sb11 O17 1.974(6) .
Sb11 O14 1.978(6) .
Sb11 O16 1.984(6) .
Sb11 Cl12 3.033(3) .
Sb12 O18 1.970(6) .
Sb12 O17 1.994(6) .
Sb12 O15 1.997(6) .
Sb12 Cl12 2.977(3) .
O19 H19 0.8491 .
O20 C1 1.248(13) .
O21 C1 1.262(13) .
O22 C5 1.374(12) .
O22 C8 1.420(12) .
O23 C14 1.269(12) .
O23 Pr1 2.396(7) 2
O24 C14 1.218(12) .
O24 Sb1 2.525(8) 2
C1 C2 1.493(13) .
C2 C7 1.384(13) .
C2 C3 1.399(13) .
C3 C4 1.335(14) .
C3 H3 0.9300 .
C4 C5 1.380(13) .
C4 H4 0.9300 .
C5 C6 1.401(13) .
C6 C7 1.350(14) .
C6 H6 0.9300 .
C7 H7 0.9300 .
C8 C13 1.348(16) .
C8 C9 1.369(17) .
C9 C10 1.372(15) .
C9 H9 0.9300 .
C10 C11 1.401(14) .
C10 H10 0.9300 .
C11 C12 1.361(14) .
C11 C14 1.495(13) .
C12 C13 1.373(14) .
C12 H12 0.9300 .
C13 H13 0.9300 .
Fe1 N4 1.960(8) .
Fe1 N5 1.966(8) .
Fe1 N2 1.971(8) .
Fe1 N3 1.976(8) .
Fe1 N1 1.977(8) .
Fe1 N6 1.986(8) .
N1 C15 1.308(13) .
N1 C19 1.387(13) .
N2 C24 1.332(14) .
N2 C20 1.376(14) .
N3 C25 1.342(12) .
N3 C29 1.351(12) .
N4 C30 1.337(13) .
N4 C34 1.354(12) .
N5 C35 1.328(12) .
N5 C39 1.367(12) .
N6 C40 1.346(12) .
N6 C44 1.365(13) .
C15 C16 1.391(15) .
C15 H15 0.9300 .
C16 C17 1.356(18) .
C16 H16 0.9300 .
C17 C18 1.382(19) .
C17 H17 0.9300 .
C18 C19 1.392(15) .
C18 H18 0.9300 .
C19 C20 1.465(16) .
C20 C21 1.378(16) .
C21 C22 1.42(2) .
C21 H21 0.9300 .
C22 C23 1.37(2) .
C22 H22 0.9300 .
C23 C24 1.411(16) .
C23 H23 0.9300 .
C24 H24 0.9300 .
C25 C26 1.365(14) .
C25 H25 0.9300 .
C26 C27 1.383(15) .
C26 H26 0.9300 .
C27 C28 1.368(15) .
C27 H27 0.9300 .
C28 C29 1.361(14) .
C28 H28 0.9300 .
C29 C30 1.485(13) .
C30 C31 1.403(14) .
C31 C32 1.384(15) .
C31 H31 0.9300 .
C32 C33 1.364(16) .
C32 H32 0.9300 .
C33 C34 1.369(15) .
C33 H33 0.9300 .
C34 H34 0.9300 .
C35 C36 1.373(15) .
C35 H35 0.9300 .
C36 C37 1.325(16) .
C36 H36 0.9300 .
C37 C38 1.390(16) .
C37 H37 0.9300 .
C38 C39 1.372(14) .
C38 H38 0.9300 .
C39 C40 1.461(13) .
C40 C41 1.376(13) .
C41 C42 1.387(16) .
C41 H41 0.9300 .
C42 C43 1.359(18) .
C42 H42 0.9300 .
C43 C44 1.341(15) .
C43 H43 0.9300 .
C44 H44 0.9300 .
N7 C45 1.30(2) .
N7 C49 1.42(2) .
N7 H7A 0.8600 .
C45 C46 1.35(2) .
C45 H45A 0.9300 .
C46 C47 1.39(2) .
C46 H46 0.9300 .
C47 C48 1.34(2) .
C47 H47 0.9300 .
C48 C49 1.27(2) .
C48 H48 0.9300 .
C49 C50 1.44(2) .
C50 H50A 0.9600 .
C50 H50B 0.9600 .
C50 H50C 0.9600 .
N8 C51 1.3900 .
N8 C55 1.3900 .
N8 H8A 0.8600 .
C51 C52 1.3900 .
C51 H51A 0.9300 .
C52 C53 1.3900 .
C52 H52A 0.9300 .
C53 C54 1.3900 .
C53 H53A 0.9300 .
C54 C55 1.3900 .
C54 H54A 0.9300 .
C55 C56 1.6395 .
C56 H56A 0.9600 .
C56 H56B 0.9600 .
C56 H56C 0.9600 .
O25 H25A 0.8501 .
O25 H25B 0.8500 .
N9 C57 1.3900 .
N9 C61 1.3900 .
N9 H9A 0.8600 .
C57 C58 1.3900 .
C57 H57A 0.9300 .
C58 C59 1.3900 .
C58 H58A 0.9300 .
C59 C60 1.3900 .
C59 H59A 0.9300 .
C60 C61 1.3900 .
C60 H60A 0.9300 .
C61 C62 1.5493 .
C62 H62A 0.9600 .
C62 H62B 0.9600 .
C62 H62C 0.9600 .
N8B C51B 1.3900 .
N8B C55B 1.3900 .
N8B H8BA 0.8600 .
C51B C52B 1.3900 .
C51B H51B 0.9300 .
C52B C53B 1.3900 .
C52B H52B 0.9300 .
C53B C54B 1.3900 .
C53B H53B 0.9300 .
C54B C55B 1.3900 .
C54B H54B 0.9300 .
C55B C56B 1.5009 .
C56B H56D 0.9600 .
C56B H56E 0.9600 .
C56B H56F 0.9600 .
O25B H25C 0.8499 .
O25B H25D 0.8500 .
N9B C57B 1.3900 .
N9B C61B 1.3900 .
N9B H9B 0.8600 .
C57B C58B 1.3900 .
C57B H57B 0.9300 .
C58B C59B 1.3900 .
C58B H58B 0.9300 .
C59B C60B 1.3900 .
C59B H59B 0.9300 .
C60B C61B 1.3900 .
C60B H60B 0.9300 .
C61B C62B 1.2778 .
C62B H62D 0.9600 .
C62B H62E 0.9600 .
C62B H62F 0.9600 .

loop_
_geom_hbond_atom_site_label_D
_geom_hbond_atom_site_label_H
_geom_hbond_atom_site_label_A
_geom_hbond_distance_DH
_geom_hbond_distance_HA
_geom_hbond_distance_DA
_geom_hbond_angle_DHA
_geom_hbond_site_symmetry_A
O19 H19 Cl3 0.85 2.22 3.064(8) 172.4 7_665
N7 H7A Cl12 0.86 2.84 3.338(13) 118.6 8_565
N8 H8A O25 0.86 1.97 2.81(4) 165.5 .
O25 H25A O21 0.85 2.36 2.85(3) 116.7 .
O25 H25B N8 0.85 2.36 2.81(4) 113.8 .
O25 H25B Cl9 0.85 2.64 3.15(2) 120.0 3_556
N8B H8BA O25B 0.86 1.97 2.76(4) 153.6 2
O25B H25C Cl9 0.85 2.40 3.25(3) 179.0 8_565
O25B H25D N9B 0.85 2.21 2.78(4) 125.2 .
N9B H9B O25B 0.86 2.11 2.78(4) 135.1 .
